data_7041813
loop_
_publ_author_name
'Yang, Qi'
'Song, Xiaxia'
'Zhang, Wendou'
'Hou, Lei'
'Gong, Qibing'
'Xie, Gang'
'Wei, Qing'
'Chen, Sanping'
'Gao, Shengli'

_publ_section_title
;
 Three new energetic complexes with N,N-bis(1H-tetrazole-5-yl)-amine as
 high energy density materials: syntheses, structures, characterization
 and effects on the thermal decomposition of RDX.
;
_journal_issue 8
_journal_name_full 'Dalton transactions (Cambridge, England : 2003)'
_journal_page_first 2626
_journal_page_last 2634
_journal_paper_doi 10.1039/c6dt04439e
_journal_volume 46
_journal_year 2017
_chemical_formula_moiety 'C4 H12 Cu N18 O5 Pb, 2(H2 O)'
_chemical_formula_sum 'C4 H16 Cu N18 O7 Pb'
_chemical_formula_weight 699.08
_space_group_crystal_system triclinic
_space_group_IT_number 2
_space_group_name_Hall '-P 1'
_space_group_name_H-M_alt 'P -1'
_symmetry_space_group_name_Hall '-P 1'
_symmetry_space_group_name_H-M 'P -1'
_atom_sites_solution_hydrogens mixed
_audit_creation_method SHELXL-2014/7
_audit_update_record
;
2017-01-20 deposited with the CCDC.
2017-01-23 downloaded from the CCDC.
;
_cell_angle_alpha 110.877(2)
_cell_angle_beta 103.778(3)
_cell_angle_gamma 100.585(3)
_cell_formula_units_Z 2
_cell_length_a 6.8365(12)
_cell_length_b 12.453(2)
_cell_length_c 13.026(2)
_cell_measurement_reflns_used 3177
_cell_measurement_temperature 296(2)
_cell_measurement_theta_max 27.45
_cell_measurement_theta_min 3.02
_cell_volume 961.3(3)
_computing_cell_refinement 'Bruker SAINT'
_computing_data_collection 'Bruker APEX2'
_computing_data_reduction 'Bruker SAINT'
_computing_molecular_graphics 'Bruker SHELXTL'
_computing_publication_material 'Bruker SHELXTL'
_computing_structure_refinement 'SHELXL-2014/7 (Sheldrick, 2014)'
_computing_structure_solution 'SHELXS-97 (Sheldrick, 2008)'
_diffrn_ambient_temperature 296(2)
_diffrn_measured_fraction_theta_full 0.982
_diffrn_measured_fraction_theta_max 0.968
_diffrn_measurement_device_type 'Bruker SMART CCD area-detector'
_diffrn_measurement_method '\f and \w scans'
_diffrn_radiation_type MoK\a
_diffrn_radiation_wavelength 0.71073
_diffrn_reflns_av_R_equivalents 0.0308
_diffrn_reflns_av_unetI/netI 0.0623
_diffrn_reflns_Laue_measured_fraction_full 0.982
_diffrn_reflns_Laue_measured_fraction_max 0.968
_diffrn_reflns_limit_h_max 8
_diffrn_reflns_limit_h_min -7
_diffrn_reflns_limit_k_max 14
_diffrn_reflns_limit_k_min -15
_diffrn_reflns_limit_l_max 16
_diffrn_reflns_limit_l_min -16
_diffrn_reflns_number 5027
_diffrn_reflns_point_group_measured_fraction_full 0.982
_diffrn_reflns_point_group_measured_fraction_max 0.968
_diffrn_reflns_theta_full 25.242
_diffrn_reflns_theta_max 25.987
_diffrn_reflns_theta_min 1.773
_diffrn_source 'fine-focus sealed tube'
_exptl_absorpt_coefficient_mu 9.928
_exptl_absorpt_correction_type multi-scan
_exptl_absorpt_process_details sadabs
_exptl_crystal_colour blue
_exptl_crystal_density_diffrn 2.415
_exptl_crystal_description block
_exptl_crystal_F_000 666
_exptl_crystal_size_max 0.150
_exptl_crystal_size_mid 0.130
_exptl_crystal_size_min 0.110
_exptl_transmission_factor_max 0.3361
_exptl_transmission_factor_min 0.2463
_refine_diff_density_max 2.080
_refine_diff_density_min -2.685
_refine_diff_density_rms 0.241
_refine_ls_extinction_method none
_refine_ls_goodness_of_fit_ref 1.096
_refine_ls_hydrogen_treatment constr
_refine_ls_matrix_type full
_refine_ls_number_parameters 289
_refine_ls_number_reflns 3664
_refine_ls_number_restraints 18
_refine_ls_restrained_S_all 1.096
_refine_ls_R_factor_all 0.0460
_refine_ls_R_factor_gt 0.0410
_refine_ls_shift/su_max 0.001
_refine_ls_shift/su_mean 0.000
_refine_ls_structure_factor_coef Fsqd
_refine_ls_weighting_details 'w=1/[\s^2^(Fo^2^)+(0.0728P)^2^+1.7081P] where P=(Fo^2^+2Fc^2^)/3'
_refine_ls_weighting_scheme calc
_refine_ls_wR_factor_gt 0.1163
_refine_ls_wR_factor_ref 0.1257
_reflns_Friedel_coverage 0.000
_reflns_number_gt 3298
_reflns_number_total 3784
_reflns_threshold_expression 'I > 2\s(I)'
_cod_data_source_file c6dt04439e2.cif
_cod_data_source_block 2
_cod_depositor_comments 'Adding full bibliography for 7041813--7041814.cif.'
_cod_database_code 7041813
_shelx_shelxl_version_number 2014/7
_shelx_space_group_comment
;
The symmetry employed for this shelxl refinement is uniquely defined
by the following loop, which should always be used as a source of
symmetry information in preference to the above space-group names.
They are only intended as comments.
;
_shelx_estimated_absorpt_t_min 0.317
_shelx_estimated_absorpt_t_max 0.408

loop_
_space_group_symop_operation_xyz
'x, y, z'
'-x, -y, -z'

loop_
_atom_site_label
_atom_site_type_symbol
_atom_site_fract_x
_atom_site_fract_y
_atom_site_fract_z
_atom_site_U_iso_or_equiv
_atom_site_adp_type
_atom_site_occupancy
_atom_site_site_symmetry_order
_atom_site_calc_flag
_atom_site_refinement_flags_posn
_atom_site_refinement_flags_adp
_atom_site_refinement_flags_occupancy
Pb1 Pb 1.06941(5) 0.71299(3) 0.74747(3) 0.02532(14) Uani 1 1 d . . .
Cu1 Cu 0.47227(17) 0.22098(9) 0.74113(9) 0.0172(2) Uani 0.9 1 d . . P
Cu1' Cu 0.3283(14) 0.2332(7) 0.7471(8) 0.0129(17) Uani 0.1 1 d . . P
N5 N 0.5032(11) 0.0753(6) 0.7696(6) 0.0192(14) Uani 1 1 d . . .
N1 N 0.3492(11) -0.0819(6) 0.5732(6) 0.0228(15) Uani 1 1 d . . .
H1 H 0.3285 -0.1564 0.5299 0.027 Uiso 1 1 calc R U .
N10 N 0.7858(11) 0.5135(6) 0.8829(6) 0.0228(15) Uani 1 1 d . . .
H2 H 0.8467 0.5898 0.9163 0.027 Uiso 1 1 calc R U .
N15 N 0.6504(12) 0.3387(6) 0.7016(6) 0.0242(15) Uani 1 1 d . . .
N18 N 0.8624(11) 0.5014(6) 0.7125(6) 0.0232(15) Uani 1 1 d . . .
N14 N 0.5991(11) 0.3428(6) 0.9067(6) 0.0236(15) Uani 1 1 d . . .
N13 N 0.5738(12) 0.3280(6) 0.9990(7) 0.0267(16) Uani 1 1 d . . .
N4 N 0.5971(12) 0.0740(7) 0.8731(6) 0.0262(16) Uani 1 1 d . . .
N12 N 0.6603(12) 0.4293(6) 1.0898(6) 0.0281(16) Uani 1 1 d . . .
N17 N 0.8121(12) 0.4106(6) 0.6046(7) 0.0279(16) Uani 1 1 d . . .
N7 N 0.2244(12) 0.1391(7) 0.4919(6) 0.0272(16) Uani 1 1 d . . .
N11 N 0.7564(10) 0.5147(6) 1.0613(6) 0.0229(15) Uani 1 1 d . . .
O2 O 1.0318(10) 0.7551(5) 0.9460(6) 0.0312(14) Uani 1 1 d . . .
H2A H 1.1500 0.7659 0.9942 0.047 Uiso 1 1 d R U .
H2B H 0.9925 0.8179 0.9688 0.047 Uiso 1 1 d R U .
N6 N 0.3169(11) 0.1065(6) 0.5745(6) 0.0212(14) Uani 1 1 d . . .
O5 O 0.7093(9) 0.7064(6) 0.7068(6) 0.0314(14) Uani 1 1 d . U .
H5A H 0.7068 0.7738 0.7536 0.047 Uiso 1 1 d R U .
H5B H 0.6532 0.6540 0.7271 0.047 Uiso 1 1 d R U .
N9 N 0.1701(11) -0.0550(6) 0.4093(6) 0.0241(15) Uani 1 1 d . . .
N8 N 0.1355(12) 0.0427(7) 0.3945(6) 0.0297(17) Uani 1 1 d . . .
O3 O 1.0600(11) 0.9237(6) 0.7970(6) 0.0339(15) Uani 1 1 d . U .
H3A H 1.1038 0.9628 0.8706 0.051 Uiso 1 1 d R U .
H3B H 0.9340 0.9235 0.7694 0.051 Uiso 1 1 d R U .
C1 C 0.4486(12) -0.0394(7) 0.6910(7) 0.0180(16) Uani 1 1 d . U .
N16 N 0.6811(13) 0.3151(6) 0.5988(6) 0.0289(17) Uani 1 1 d . . .
C2 C 0.2818(12) -0.0104(7) 0.5222(7) 0.0187(16) Uani 1 1 d . . .
C3 C 0.7657(12) 0.4533(7) 0.7701(7) 0.0174(15) Uani 1 1 d . . .
C4 C 0.7123(12) 0.4576(7) 0.9481(7) 0.0194(16) Uani 1 1 d . . .
O4 O 0.9241(11) 0.6648(6) 0.5280(6) 0.0403(17) Uani 1 1 d . . .
H4A H 1.0210 0.6569 0.4979 0.060 Uiso 1 1 d R U .
H4B H 0.8806 0.7227 0.5221 0.060 Uiso 1 1 d R U .
N2 N 0.5077(12) -0.1106(6) 0.7397(6) 0.0278(16) Uani 1 1 d . . .
N3 N 0.6012(13) -0.0342(7) 0.8547(6) 0.0308(17) Uani 1 1 d . . .
O1 O 0.1763(12) 0.2668(8) 0.7426(8) 0.068(3) Uani 1 1 d . . .
H1A H 0.2031 0.3281 0.8058 0.101 Uiso 1 1 d R U .
H1B H 0.0714 0.2135 0.7365 0.101 Uiso 1 1 d R U .
O7 O 0.7502(10) 0.8655(6) 1.0061(5) 0.0304(14) Uani 1 1 d . . .
O6 O 0.3542(12) 0.5518(7) 0.6825(7) 0.0464(19) Uani 1 1 d . . .
H6A H 0.3407 0.5298 0.7359 0.070 Uiso 1 1 d R U .
H7A H 0.6834 0.7999 1.0041 0.070 Uiso 1 1 d R U .
H7B H 0.6895 0.8839 0.9535 0.070 Uiso 1 1 d R U .
H6B H 0.2649 0.5072 0.6153 0.070 Uiso 1 1 d R U .

loop_
_atom_site_aniso_label
_atom_site_aniso_U_11
_atom_site_aniso_U_22
_atom_site_aniso_U_33
_atom_site_aniso_U_23
_atom_site_aniso_U_13
_atom_site_aniso_U_12
Pb1 0.0253(2) 0.0179(2) 0.0344(2) 0.01086(15) 0.01281(15) 0.00625(13)
Cu1 0.0257(6) 0.0098(5) 0.0139(5) 0.0055(4) 0.0033(4) 0.0033(4)
Cu1' 0.013(4) 0.005(4) 0.021(5) 0.002(3) 0.013(4) 0.002(3)
N5 0.030(4) 0.007(3) 0.018(3) 0.004(3) 0.007(3) 0.006(3)
N1 0.036(4) 0.008(3) 0.018(3) 0.003(3) 0.001(3) 0.005(3)
N10 0.024(4) 0.016(3) 0.026(4) 0.004(3) 0.014(3) 0.004(3)
N15 0.031(4) 0.015(3) 0.023(4) 0.005(3) 0.010(3) 0.004(3)
N18 0.031(4) 0.009(3) 0.025(4) 0.004(3) 0.009(3) 0.003(3)
N14 0.030(4) 0.018(3) 0.025(4) 0.009(3) 0.011(3) 0.009(3)
N13 0.032(4) 0.020(4) 0.035(4) 0.017(3) 0.011(3) 0.012(3)
N4 0.031(4) 0.022(4) 0.026(4) 0.011(3) 0.006(3) 0.011(3)
N12 0.037(4) 0.020(4) 0.024(4) 0.009(3) 0.003(3) 0.008(3)
N17 0.038(4) 0.017(3) 0.029(4) 0.008(3) 0.015(3) 0.005(3)
N7 0.031(4) 0.025(4) 0.026(4) 0.011(3) 0.008(3) 0.011(3)
N11 0.019(3) 0.025(4) 0.025(4) 0.005(3) 0.013(3) 0.008(3)
O2 0.028(3) 0.018(3) 0.033(3) 0.002(3) -0.002(3) 0.007(2)
N6 0.025(3) 0.016(3) 0.023(4) 0.010(3) 0.005(3) 0.007(3)
O5 0.027(2) 0.028(2) 0.038(2) 0.0117(16) 0.0118(16) 0.0114(16)
N9 0.029(4) 0.018(3) 0.022(4) 0.006(3) 0.008(3) 0.006(3)
N8 0.028(4) 0.034(4) 0.024(4) 0.012(3) 0.005(3) 0.009(3)
O3 0.039(4) 0.023(3) 0.033(3) 0.008(3) 0.003(3) 0.013(3)
C1 0.024(4) 0.008(3) 0.020(4) 0.005(3) 0.007(3) 0.003(3)
N16 0.045(5) 0.017(4) 0.023(4) 0.008(3) 0.013(3) 0.007(3)
C2 0.017(4) 0.016(4) 0.018(4) 0.003(3) 0.006(3) 0.001(3)
C3 0.017(4) 0.010(3) 0.023(4) 0.006(3) 0.006(3) 0.002(3)
C4 0.020(4) 0.011(4) 0.022(4) 0.009(3) -0.004(3) 0.001(3)
O4 0.050(4) 0.042(4) 0.045(4) 0.020(3) 0.030(4) 0.026(3)
N2 0.041(4) 0.015(3) 0.028(4) 0.010(3) 0.005(3) 0.013(3)
N3 0.045(5) 0.026(4) 0.022(4) 0.012(3) 0.004(3) 0.020(4)
O1 0.030(4) 0.056(5) 0.061(5) -0.028(4) 0.002(4) 0.012(4)
O7 0.036(3) 0.029(3) 0.029(3) 0.015(3) 0.009(3) 0.013(3)
O6 0.042(4) 0.039(4) 0.051(5) 0.020(4) 0.014(4) -0.002(3)

loop_
_atom_type_symbol
_atom_type_description
_atom_type_scat_dispersion_real
_atom_type_scat_dispersion_imag
_atom_type_scat_source
C C 0.0033 0.0016 'International Tables Vol C Tables 4.2.6.8 and 6.1.1.4'
H H 0.0000 0.0000 'International Tables Vol C Tables 4.2.6.8 and 6.1.1.4'
N N 0.0061 0.0033 'International Tables Vol C Tables 4.2.6.8 and 6.1.1.4'
O O 0.0106 0.0060 'International Tables Vol C Tables 4.2.6.8 and 6.1.1.4'
Cu Cu 0.3201 1.2651 'International Tables Vol C Tables 4.2.6.8 and 6.1.1.4'
Pb Pb -3.3944 10.1111 'International Tables Vol C Tables 4.2.6.8 and 6.1.1.4'

loop_
_geom_angle_atom_site_label_1
_geom_angle_atom_site_label_2
_geom_angle_atom_site_label_3
_geom_angle
O5 Pb1 O3 73.5(2)
O5 Pb1 O2 79.4(2)
O3 Pb1 O2 83.3(2)
O5 Pb1 N18 73.1(2)
O3 Pb1 N18 144.7(2)
O2 Pb1 N18 79.6(2)
O5 Pb1 O4 73.7(2)
O3 Pb1 O4 89.7(2)
O2 Pb1 O4 153.0(2)
N18 Pb1 O4 91.7(2)
Cu1' Cu1 N14 86.5(5)
Cu1' Cu1 N6 87.3(5)
N14 Cu1 N6 173.4(3)
Cu1' Cu1 N5 108.8(5)
N14 Cu1 N5 97.6(3)
N6 Cu1 N5 86.5(3)
Cu1' Cu1 N15 116.6(5)
N14 Cu1 N15 86.8(3)
N6 Cu1 N15 94.1(3)
N5 Cu1 N15 134.5(3)
Cu1' Cu1 O1 8.7(6)
N14 Cu1 O1 87.2(3)
N6 Cu1 O1 86.3(3)
N5 Cu1 O1 117.3(4)
N15 Cu1 O1 108.1(4)
Cu1 Cu1' O1 163.7(11)
Cu1 Cu1' N14 65.3(5)
O1 Cu1' N14 114.9(7)
Cu1 Cu1' N6 64.7(5)
O1 Cu1' N6 112.4(7)
N14 Cu1' N6 130.0(5)
Cu1 Cu1' H1A 146.6
O1 Cu1' H1A 29.2
N14 Cu1' H1A 85.8
N6 Cu1' H1A 140.1
Cu1 Cu1' H1B 164.9
O1 Cu1' H1B 27.9
N14 Cu1' H1B 125.7
N6 Cu1' H1B 103.8
H1A Cu1' H1B 48.4
C1 N5 N4 105.1(6)
C1 N5 Cu1 128.2(6)
N4 N5 Cu1 126.6(5)
C2 N1 C1 122.6(7)
C2 N1 H1 118.7
C1 N1 H1 118.7
C3 N10 C4 123.1(7)
C3 N10 H2 118.4
C4 N10 H2 118.4
N16 N15 C3 105.5(7)
N16 N15 Cu1 125.8(5)
C3 N15 Cu1 128.7(6)
C3 N18 N17 105.4(6)
C3 N18 Pb1 136.5(5)
N17 N18 Pb1 117.6(5)
N13 N14 C4 104.9(7)
N13 N14 Cu1 126.4(6)
C4 N14 Cu1 128.5(6)
N13 N14 Cu1' 113.1(6)
C4 N14 Cu1' 130.0(6)
Cu1 N14 Cu1' 28.2(2)
N12 N13 N14 109.2(7)
N3 N4 N5 108.3(7)
N13 N12 N11 110.4(7)
N16 N17 N18 108.3(6)
N8 N7 N6 108.1(7)
C4 N11 N12 103.1(7)
Pb1 O2 H2A 109.3
Pb1 O2 H2B 109.4
H2A O2 H2B 109.5
C2 N6 N7 105.8(7)
C2 N6 Cu1 130.1(6)
N7 N6 Cu1 124.1(5)
C2 N6 Cu1' 135.3(6)
N7 N6 Cu1' 109.9(6)
Cu1 N6 Cu1' 28.0(3)
Pb1 O5 H5A 106.2
Pb1 O5 H5B 105.8
H5A O5 H5B 106.3
C2 N9 N8 103.3(7)
N7 N8 N9 110.6(7)
Pb1 O3 H3A 109.4
Pb1 O3 H3B 109.2
H3A O3 H3B 109.5
N2 C1 N5 111.9(7)
N2 C1 N1 122.0(7)
N5 C1 N1 126.1(7)
N17 N16 N15 109.8(7)
N6 C2 N9 112.1(7)
N6 C2 N1 126.0(7)
N9 C2 N1 121.9(7)
N18 C3 N15 110.9(7)
N18 C3 N10 123.5(7)
N15 C3 N10 125.6(7)
N11 C4 N14 112.4(7)
N11 C4 N10 122.0(7)
N14 C4 N10 125.6(7)
Pb1 O4 H4A 110.0
Pb1 O4 H4B 108.0
H4A O4 H4B 110.1
C1 N2 N3 103.3(6)
N4 N3 N2 111.4(7)
Cu1' O1 Cu1 7.6(5)
Cu1' O1 H1A 108.0
Cu1 O1 H1A 107.7
Cu1' O1 H1B 111.4
Cu1 O1 H1B 118.1
H1A O1 H1B 107.8
H7A O7 H7B 114.7
H6A O6 H6B 115.1

loop_
_geom_bond_atom_site_label_1
_geom_bond_atom_site_label_2
_geom_bond_distance
Pb1 O5 2.371(6)
Pb1 O3 2.486(6)
Pb1 O2 2.536(7)
Pb1 N18 2.573(7)
Pb1 O4 2.593(7)
Cu1 Cu1' 1.040(9)
Cu1 N14 2.000(7)
Cu1 N6 2.003(7)
Cu1 N5 2.014(7)
Cu1 N15 2.019(7)
Cu1 O1 2.204(8)
Cu1' O1 1.186(12)
Cu1' N14 2.197(12)
Cu1' N6 2.212(11)
Cu1' H1A 1.6590
Cu1' H1B 1.6924
N5 C1 1.345(10)
N5 N4 1.355(10)
N1 C2 1.368(11)
N1 C1 1.374(10)
N1 H1 0.8600
N10 C3 1.350(10)
N10 C4 1.398(10)
N10 H2 0.8600
N15 N16 1.341(10)
N15 C3 1.342(10)
N18 C3 1.330(10)
N18 N17 1.367(10)
N14 N13 1.325(10)
N14 C4 1.333(10)
N13 N12 1.291(10)
N4 N3 1.289(11)
N12 N11 1.358(10)
N17 N16 1.317(10)
N7 N8 1.303(11)
N7 N6 1.343(10)
N11 C4 1.316(11)
O2 H2A 0.8500
O2 H2B 0.8499
N6 C2 1.314(10)
O5 H5A 0.8499
O5 H5B 0.8501
N9 C2 1.335(11)
N9 N8 1.351(11)
O3 H3A 0.8500
O3 H3B 0.8501
C1 N2 1.327(11)
O4 H4A 0.8500
O4 H4B 0.8499
N2 N3 1.365(10)
O1 H1A 0.8499
O1 H1B 0.8499
O7 H7A 0.8482
O7 H7B 0.8398
O6 H6A 0.8500
O6 H6B 0.8500

loop_
_geom_hbond_atom_site_label_D
_geom_hbond_atom_site_label_H
_geom_hbond_atom_site_label_A
_geom_hbond_distance_DH
_geom_hbond_distance_HA
_geom_hbond_distance_DA
_geom_hbond_angle_DHA
_geom_hbond_site_symmetry_A
N1 H1 N16 0.86 2.06 2.902(10) 164.4 2_656
O6 H6A N12 0.85 2.15 2.918(11) 150.9 2_667
O5 H5A N2 0.85 2.18 2.831(10) 133.4 1_565
O7 H7A N13 0.85 2.13 2.927(10) 157.6 2_667
O7 H7B N3 0.84 1.96 2.785(9) 165.7 1_565
O2 H2A N4 0.85 2.19 2.848(10) 133.9 2_767
O3 H3A O7 0.85 2.04 2.742(9) 139.7 2_777
O4 H4B N7 0.85 2.03 2.881(11) 179.8 2_666
O1 H1A N11 0.85 2.02 2.857(10) 170.5 2_667
O4 H4A N17 0.85 2.02 2.840(10) 162.8 2_766
